data_7104731
loop_
_publ_author_name
'Paneque, Margarita'
'Poveda, Manuel L'
'Vattier, Florencia'
'Alvarez, Eleuterio'
'Carmona, Ernesto'

_publ_section_title
;
 Synthesis and structural characterization of a binuclear iridium
 complex with bridging, bidentate N-heterocyclic carbene coordination
 of 2,2':6',2''-terpyridine.
;
_journal_issue 37
_journal_name_full 'Chemical communications (Cambridge, England)'
_journal_page_first 5561
_journal_page_last 5563
_journal_paper_doi 10.1039/b909837b
_journal_volume 34
_journal_year 2009
_chemical_formula_moiety 'C36 H43 B Ir N9'
_chemical_formula_sum 'C36 H43 B Ir N9'
_chemical_formula_weight 804.80
_chemical_name_systematic
;
?
;
_space_group_IT_number 14
_symmetry_cell_setting monoclinic
_symmetry_space_group_name_Hall '-P 2yn'
_symmetry_space_group_name_H-M 'P 1 21/n 1'
_atom_sites_solution_hydrogens geom
_atom_sites_solution_primary direct
_atom_sites_solution_secondary difmap
_audit_creation_method SHELXL-97
_cell_angle_alpha 90.00
_cell_angle_beta 108.8360(10)
_cell_angle_gamma 90.00
_cell_formula_units_Z 4
_cell_length_a 12.0676(3)
_cell_length_b 22.2040(7)
_cell_length_c 13.7392(4)
_cell_measurement_reflns_used 8693
_cell_measurement_temperature 173(2)
_cell_measurement_theta_max 30.08
_cell_measurement_theta_min 2.41
_cell_volume 3484.25(17)
_computing_cell_refinement 'Bruker (2006). APEX 2. Version 2.1.'
_computing_data_collection 'Bruker (2006). APEX 2. Version 2.1.'
_computing_data_reduction 'Bruker (2006). APEX 2. Version 2.1.'
_computing_molecular_graphics 'XP, SHELXTL v. 6.14 (Bruker, 2003)'
_computing_publication_material 'XCIF, SHELXTL v. 6.14 (Bruker, 2003)'
_computing_structure_refinement 'XL, SHELXTL v. 6.14 (Bruker, 2003)'
_computing_structure_solution 'Bruker (2006). APEX 2. Version 2.1.'
_diffrn_ambient_temperature 173(2)
_diffrn_detector_area_resol_mean 8.26
_diffrn_measured_fraction_theta_full 0.980
_diffrn_measured_fraction_theta_max 0.980
_diffrn_measurement_device_type
;
Bruker-Nonius X8kappa APEX II CCD area detector'
;
_diffrn_measurement_method 'phi and omega scans with narrow frames'
_diffrn_radiation_monochromator graphite
_diffrn_radiation_source 'fine-focus sealed tube'
_diffrn_radiation_type MoK\a
_diffrn_radiation_wavelength 0.71073
_diffrn_reflns_av_R_equivalents 0.0388
_diffrn_reflns_av_sigmaI/netI 0.0245
_diffrn_reflns_limit_h_max 17
_diffrn_reflns_limit_h_min -14
_diffrn_reflns_limit_k_max 31
_diffrn_reflns_limit_k_min -24
_diffrn_reflns_limit_l_max 13
_diffrn_reflns_limit_l_min -19
_diffrn_reflns_number 91260
_diffrn_reflns_theta_full 30.52
_diffrn_reflns_theta_max 30.52
_diffrn_reflns_theta_min 2.41
_diffrn_standards_decay_% 0
_exptl_absorpt_coefficient_mu 3.872
_exptl_absorpt_correction_T_max 0.559
_exptl_absorpt_correction_T_min 0.438
_exptl_absorpt_correction_type multi-scan
_exptl_absorpt_process_details
;
SADABS, Bruker (2006). APEX 2. Version 2.1. Bruker Analytical
X-ray Solutions, Madison, Wisconsin, USA.
;
_exptl_crystal_colour red
_exptl_crystal_density_diffrn 1.534
_exptl_crystal_density_method 'not measured'
_exptl_crystal_description plate
_exptl_crystal_F_000 1616
_exptl_crystal_size_max 0.27
_exptl_crystal_size_mid 0.18
_exptl_crystal_size_min 0.15
_refine_diff_density_max 1.193
_refine_diff_density_min -0.801
_refine_diff_density_rms 0.087
_refine_ls_extinction_method none
_refine_ls_goodness_of_fit_ref 1.041
_refine_ls_hydrogen_treatment mixed
_refine_ls_matrix_type full
_refine_ls_number_parameters 435
_refine_ls_number_reflns 10431
_refine_ls_number_restraints 1
_refine_ls_restrained_S_all 1.041
_refine_ls_R_factor_all 0.0354
_refine_ls_R_factor_gt 0.0226
_refine_ls_shift/su_max 0.004
_refine_ls_shift/su_mean 0.000
_refine_ls_structure_factor_coef Fsqd
_refine_ls_weighting_details 'calc w=1/[\s^2^(Fo^2^)+(0.0221P)^2^+2.9293P] where P=(Fo^2^+2Fc^2^)/3'
_refine_ls_weighting_scheme calc
_refine_ls_wR_factor_gt 0.0492
_refine_ls_wR_factor_ref 0.0533
_reflns_number_gt 8440
_reflns_number_total 10431
_reflns_threshold_expression >2sigma(I)
_cod_data_source_file b909837b.txt
_cod_data_source_block 2_M
_cod_depositor_comments
;
The following automatic conversions were performed:
'_symmetry_cell_setting' value 'Monoclinic' changed to 'monoclinic'
according to '/home/saulius/struct/CIF-dictionaries/cif_core.dic'
dictionary named 'cif_core.dic' version 2.4.1 from 2010-06-29.

Automatic conversion script
Id: cif_fix_enum 1527 2010-12-29 10:47:43Z saulius 
;
_cod_original_sg_symbol_H-M P2(1)/n
_cod_database_code 7104731

loop_
_symmetry_equiv_pos_as_xyz
'x, y, z'
'-x+1/2, y+1/2, -z+1/2'
'-x, -y, -z'
'x-1/2, -y-1/2, z-1/2'

loop_
_atom_site_label
_atom_site_type_symbol
_atom_site_fract_x
_atom_site_fract_y
_atom_site_fract_z
_atom_site_U_iso_or_equiv
_atom_site_adp_type
_atom_site_occupancy
_atom_site_symmetry_multiplicity
_atom_site_calc_flag
_atom_site_refinement_flags
_atom_site_disorder_assembly
_atom_site_disorder_group
Ir1 Ir 0.172131(7) 0.176468(4) 0.574158(6) 0.02077(3) Uani 1 1 d . . .
N1 N 0.23585(18) 0.17633(10) 0.74204(16) 0.0301(4) Uani 1 1 d . . .
N2 N 0.16617(18) 0.20601(10) 0.78885(15) 0.0293(4) Uani 1 1 d . . .
N3 N -0.00088(16) 0.16538(8) 0.58667(15) 0.0237(4) Uani 1 1 d . . .
N4 N -0.03128(17) 0.20113(9) 0.65520(15) 0.0277(4) Uani 1 1 d . . .
N5 N 0.14772(17) 0.27163(9) 0.58679(15) 0.0266(4) Uani 1 1 d . . .
N6 N 0.10055(18) 0.29018(9) 0.66084(15) 0.0284(4) Uani 1 1 d . . .
N7 N 0.15341(17) 0.14136(9) 0.36641(15) 0.0252(4) Uani 1 1 d D . .
H7N H 0.2174(18) 0.1221(11) 0.4024(19) 0.030 Uiso 1 1 d D . .
N8 N 0.12684(19) 0.08090(9) 0.11524(16) 0.0307(4) Uani 1 1 d . . .
N9 N 0.1783(2) -0.00291(12) -0.08998(19) 0.0485(6) Uani 1 1 d . . .
C1 C 0.3197(2) 0.14874(13) 0.8177(2) 0.0362(6) Uani 1 1 d . . .
C2 C 0.3019(3) 0.16012(15) 0.9119(2) 0.0429(7) Uani 1 1 d . . .
H2 H 0.3487 0.1459 0.9775 0.051 Uiso 1 1 calc R . .
C3 C 0.2051(3) 0.19541(13) 0.8915(2) 0.0375(6) Uani 1 1 d . . .
C4 C 0.4158(3) 0.11180(17) 0.8026(2) 0.0521(8) Uani 1 1 d . . .
H4A H 0.3852 0.0722 0.7754 0.078 Uiso 1 1 calc R . .
H4B H 0.4781 0.1068 0.8687 0.078 Uiso 1 1 calc R . .
H4C H 0.4473 0.1321 0.7539 0.078 Uiso 1 1 calc R . .
C5 C 0.1435(3) 0.21881(15) 0.9626(2) 0.0496(8) Uani 1 1 d . . .
H5A H 0.1537 0.2626 0.9695 0.074 Uiso 1 1 calc R . .
H5B H 0.1767 0.1999 1.0303 0.074 Uiso 1 1 calc R . .
H5C H 0.0599 0.2093 0.9346 0.074 Uiso 1 1 calc R . .
C6 C -0.09559(19) 0.13222(11) 0.53764(19) 0.0271(5) Uani 1 1 d . . .
C7 C -0.1860(2) 0.14677(13) 0.5762(2) 0.0344(6) Uani 1 1 d . . .
H7 H -0.2625 0.1300 0.5554 0.041 Uiso 1 1 calc R . .
C8 C -0.1428(2) 0.19017(12) 0.6501(2) 0.0335(6) Uani 1 1 d . . .
C9 C -0.0993(2) 0.08750(12) 0.4560(2) 0.0347(6) Uani 1 1 d . . .
H9A H -0.0288 0.0916 0.4358 0.052 Uiso 1 1 calc R . .
H9B H -0.1688 0.0947 0.3961 0.052 Uiso 1 1 calc R . .
H9C H -0.1026 0.0467 0.4822 0.052 Uiso 1 1 calc R . .
C10 C -0.2002(3) 0.22121(16) 0.7185(2) 0.0494(8) Uani 1 1 d . . .
H10A H -0.1607 0.2095 0.7902 0.074 Uiso 1 1 calc R . .
H10B H -0.2828 0.2094 0.6984 0.074 Uiso 1 1 calc R . .
H10C H -0.1946 0.2649 0.7116 0.074 Uiso 1 1 calc R . .
C11 C 0.1725(2) 0.32216(11) 0.5429(2) 0.0300(5) Uani 1 1 d . . .
C12 C 0.1422(3) 0.37256(12) 0.5898(2) 0.0374(6) Uani 1 1 d . . .
H12 H 0.1509 0.4136 0.5741 0.045 Uiso 1 1 calc R . .
C13 C 0.0975(3) 0.35116(12) 0.6625(2) 0.0380(6) Uani 1 1 d . . .
C14 C 0.2246(3) 0.32093(12) 0.4584(2) 0.0368(6) Uani 1 1 d . . .
H14A H 0.3079 0.3108 0.4866 0.055 Uiso 1 1 calc R . .
H14B H 0.2158 0.3606 0.4255 0.055 Uiso 1 1 calc R . .
H14C H 0.1843 0.2906 0.4074 0.055 Uiso 1 1 calc R . .
C15 C 0.0501(4) 0.38509(14) 0.7348(3) 0.0596(10) Uani 1 1 d . . .
H15A H -0.0326 0.3747 0.7208 0.089 Uiso 1 1 calc R . .
H15B H 0.0571 0.4285 0.7249 0.089 Uiso 1 1 calc R . .
H15C H 0.0946 0.3743 0.8058 0.089 Uiso 1 1 calc R . .
C16 C 0.3390(2) 0.18320(11) 0.5626(2) 0.0290(5) Uani 1 1 d . . .
H16A H 0.3362 0.2083 0.5023 0.035 Uiso 1 1 calc R . .
H16B H 0.3915 0.2033 0.6248 0.035 Uiso 1 1 calc R . .
C17 C 0.3873(2) 0.12213(12) 0.5515(2) 0.0296(5) Uani 1 1 d . . .
C18 C 0.3229(2) 0.07383(11) 0.55746(19) 0.0280(5) Uani 1 1 d . . .
C19 C 0.20613(19) 0.08504(10) 0.57180(18) 0.0254(5) Uani 1 1 d . . .
H19A H 0.2055 0.0666 0.6372 0.030 Uiso 1 1 calc R . .
H19B H 0.1437 0.0657 0.5150 0.030 Uiso 1 1 calc R . .
C20 C 0.5066(2) 0.12111(14) 0.5401(3) 0.0474(8) Uani 1 1 d . . .
H20A H 0.5298 0.0793 0.5342 0.071 Uiso 1 1 calc R . .
H20B H 0.5630 0.1399 0.6005 0.071 Uiso 1 1 calc R . .
H20C H 0.5050 0.1435 0.4782 0.071 Uiso 1 1 calc R . .
C21 C 0.3595(2) 0.00975(12) 0.5541(2) 0.0398(6) Uani 1 1 d . . .
H21A H 0.4389 0.0085 0.5495 0.060 Uiso 1 1 calc R . .
H21B H 0.3053 -0.0102 0.4939 0.060 Uiso 1 1 calc R . .
H21C H 0.3585 -0.0110 0.6167 0.060 Uiso 1 1 calc R . .
C22 C 0.1054(2) 0.17622(10) 0.42510(17) 0.0236(4) Uani 1 1 d . . .
C23 C 0.0020(2) 0.20686(11) 0.36546(19) 0.0294(5) Uani 1 1 d . . .
H23 H -0.0346 0.2342 0.3987 0.035 Uiso 1 1 calc R . .
C24 C -0.0460(2) 0.19815(12) 0.2619(2) 0.0345(6) Uani 1 1 d . . .
H24 H -0.1161 0.2186 0.2249 0.041 Uiso 1 1 calc R . .
C25 C 0.0070(3) 0.15930(12) 0.2093(2) 0.0361(6) Uani 1 1 d . . .
H25 H -0.0275 0.1528 0.1375 0.043 Uiso 1 1 calc R . .
C26 C 0.1091(2) 0.13099(11) 0.26310(18) 0.0288(5) Uani 1 1 d . . .
C27 C 0.1713(2) 0.08694(11) 0.21796(19) 0.0310(5) Uani 1 1 d . . .
C28 C 0.2666(3) 0.05349(14) 0.2775(2) 0.0418(7) Uani 1 1 d . . .
H28 H 0.2965 0.0589 0.3499 0.050 Uiso 1 1 calc R . .
C29 C 0.3172(3) 0.01177(15) 0.2287(2) 0.0464(7) Uani 1 1 d . . .
H29 H 0.3819 -0.0120 0.2674 0.056 Uiso 1 1 calc R . .
C30 C 0.2720(3) 0.00553(13) 0.1234(2) 0.0410(6) Uani 1 1 d . . .
H30 H 0.3056 -0.0223 0.0884 0.049 Uiso 1 1 calc R . .
C31 C 0.1763(2) 0.04060(11) 0.06915(19) 0.0326(5) Uani 1 1 d . . .
C32 C 0.1236(2) 0.03472(12) -0.04425(19) 0.0340(5) Uani 1 1 d . . .
C33 C 0.0232(3) 0.06598(13) -0.0983(2) 0.0398(6) Uani 1 1 d . . .
H33 H -0.0148 0.0914 -0.0634 0.048 Uiso 1 1 calc R . .
C34 C -0.0206(3) 0.05941(14) -0.2043(2) 0.0496(8) Uani 1 1 d . . .
H34 H -0.0882 0.0810 -0.2435 0.059 Uiso 1 1 calc R . .
C35 C 0.0357(3) 0.02090(16) -0.2516(2) 0.0533(8) Uani 1 1 d . . .
H35 H 0.0075 0.0152 -0.3240 0.064 Uiso 1 1 calc R . .
C36 C 0.1329(3) -0.00884(17) -0.1920(2) 0.0575(9) Uani 1 1 d . . .
H36 H 0.1708 -0.0355 -0.2252 0.069 Uiso 1 1 calc R . .
B1 B 0.0615(3) 0.24373(13) 0.7259(2) 0.0307(6) Uani 1 1 d . . .
H1 H 0.0271 0.2651 0.7735 0.037 Uiso 1 1 calc R . .

loop_
_atom_site_aniso_label
_atom_site_aniso_U_11
_atom_site_aniso_U_22
_atom_site_aniso_U_33
_atom_site_aniso_U_23
_atom_site_aniso_U_13
_atom_site_aniso_U_12
Ir1 0.01880(4) 0.02137(4) 0.02300(4) -0.00267(4) 0.00795(3) -0.00174(3)
N1 0.0285(10) 0.0337(11) 0.0268(10) -0.0015(9) 0.0073(8) -0.0015(9)
N2 0.0337(11) 0.0306(11) 0.0236(10) -0.0051(8) 0.0095(8) -0.0053(9)
N3 0.0206(9) 0.0260(10) 0.0270(10) -0.0034(8) 0.0112(8) -0.0012(7)
N4 0.0288(10) 0.0302(10) 0.0275(10) -0.0046(8) 0.0140(8) 0.0002(8)
N5 0.0300(10) 0.0253(10) 0.0264(10) -0.0047(8) 0.0118(8) -0.0034(8)
N6 0.0358(11) 0.0257(10) 0.0260(10) -0.0065(8) 0.0130(9) -0.0015(8)
N7 0.0263(10) 0.0261(10) 0.0241(10) -0.0015(8) 0.0093(8) 0.0031(8)
N8 0.0389(11) 0.0272(10) 0.0287(11) -0.0040(8) 0.0147(9) -0.0001(9)
N9 0.0593(16) 0.0525(16) 0.0368(13) -0.0113(12) 0.0196(12) 0.0094(13)
C1 0.0328(13) 0.0395(15) 0.0302(13) 0.0010(11) 0.0019(11) -0.0027(11)
C2 0.0483(17) 0.0479(17) 0.0262(14) 0.0016(12) 0.0034(12) -0.0066(13)
C3 0.0488(16) 0.0361(14) 0.0268(13) -0.0032(11) 0.0112(12) -0.0110(12)
C4 0.0405(16) 0.068(2) 0.0398(16) 0.0027(15) 0.0015(13) 0.0150(15)
C5 0.071(2) 0.0519(19) 0.0297(14) -0.0045(13) 0.0220(15) -0.0050(16)
C6 0.0201(10) 0.0294(12) 0.0310(12) -0.0006(10) 0.0072(9) -0.0013(9)
C7 0.0208(11) 0.0443(15) 0.0396(14) -0.0026(12) 0.0119(10) -0.0023(10)
C8 0.0285(12) 0.0425(15) 0.0345(13) 0.0021(11) 0.0170(11) 0.0038(10)
C9 0.0285(12) 0.0324(13) 0.0419(15) -0.0114(11) 0.0098(11) -0.0087(10)
C10 0.0410(16) 0.069(2) 0.0478(18) -0.0078(16) 0.0275(14) 0.0044(15)
C11 0.0331(12) 0.0275(12) 0.0289(11) -0.0006(10) 0.0092(10) -0.0052(10)
C12 0.0506(16) 0.0232(12) 0.0367(14) -0.0025(11) 0.0119(12) -0.0046(11)
C13 0.0511(16) 0.0271(13) 0.0360(14) -0.0068(11) 0.0142(13) 0.0001(12)
C14 0.0427(14) 0.0319(13) 0.0398(14) 0.0049(12) 0.0188(12) -0.0046(11)
C15 0.101(3) 0.0338(16) 0.057(2) -0.0136(15) 0.043(2) 0.0040(17)
C16 0.0219(10) 0.0290(13) 0.0383(13) -0.0053(10) 0.0127(10) -0.0043(9)
C17 0.0198(10) 0.0321(13) 0.0381(13) -0.0044(11) 0.0109(10) -0.0003(9)
C18 0.0236(11) 0.0280(12) 0.0327(13) -0.0023(10) 0.0095(10) 0.0008(9)
C19 0.0210(10) 0.0258(11) 0.0302(12) -0.0009(9) 0.0095(9) -0.0016(8)
C20 0.0282(13) 0.0419(16) 0.079(2) -0.0087(16) 0.0275(15) -0.0034(12)
C21 0.0338(13) 0.0314(14) 0.0584(18) 0.0030(13) 0.0206(13) 0.0060(11)
C22 0.0261(10) 0.0205(10) 0.0261(11) -0.0032(9) 0.0110(9) -0.0016(9)
C23 0.0318(12) 0.0266(12) 0.0311(12) 0.0001(10) 0.0121(10) 0.0057(10)
C24 0.0368(14) 0.0335(13) 0.0319(13) 0.0041(11) 0.0091(11) 0.0117(11)
C25 0.0440(15) 0.0381(14) 0.0243(12) 0.0004(10) 0.0083(11) 0.0103(12)
C26 0.0329(12) 0.0291(12) 0.0258(12) -0.0026(10) 0.0116(10) 0.0012(10)
C27 0.0362(13) 0.0310(13) 0.0281(12) -0.0047(10) 0.0138(11) 0.0011(10)
C28 0.0422(15) 0.0506(17) 0.0303(14) -0.0080(12) 0.0087(12) 0.0113(13)
C29 0.0426(16) 0.0532(19) 0.0407(16) -0.0081(14) 0.0096(13) 0.0156(14)
C30 0.0434(15) 0.0419(16) 0.0413(15) -0.0097(13) 0.0189(13) 0.0083(12)
C31 0.0414(14) 0.0290(12) 0.0311(12) -0.0051(10) 0.0167(11) -0.0028(11)
C32 0.0472(15) 0.0283(13) 0.0307(13) -0.0047(10) 0.0184(11) -0.0038(11)
C33 0.0563(17) 0.0326(14) 0.0322(14) -0.0022(11) 0.0168(13) 0.0013(13)
C34 0.069(2) 0.0409(17) 0.0347(15) 0.0058(13) 0.0104(15) 0.0018(15)
C35 0.082(2) 0.054(2) 0.0264(14) -0.0043(13) 0.0211(16) -0.0040(18)
C36 0.078(2) 0.065(2) 0.0343(16) -0.0120(15) 0.0248(17) 0.0096(19)
B1 0.0368(15) 0.0316(14) 0.0278(14) -0.0062(11) 0.0160(12) -0.0021(12)

loop_
_atom_type_symbol
_atom_type_description
_atom_type_scat_dispersion_real
_atom_type_scat_dispersion_imag
_atom_type_scat_source
C C 0.0033 0.0016 'International Tables Vol C Tables 4.2.6.8 and 6.1.1.4'
H H 0.0000 0.0000 'International Tables Vol C Tables 4.2.6.8 and 6.1.1.4'
B B 0.0013 0.0007 'International Tables Vol C Tables 4.2.6.8 and 6.1.1.4'
N N 0.0061 0.0033 'International Tables Vol C Tables 4.2.6.8 and 6.1.1.4'
Ir Ir -1.4442 7.9887 'International Tables Vol C Tables 4.2.6.8 and 6.1.1.4'

loop_
_geom_angle_atom_site_label_1
_geom_angle_atom_site_label_2
_geom_angle_atom_site_label_3
_geom_angle
_geom_angle_site_symmetry_1
_geom_angle_site_symmetry_3
_geom_angle_publ_flag
C22 Ir1 C19 89.86(9) . . ?
C22 Ir1 C16 90.10(10) . . ?
C19 Ir1 C16 82.39(9) . . ?
C22 Ir1 N5 93.84(8) . . ?
C19 Ir1 N5 175.79(8) . . ?
C16 Ir1 N5 95.57(8) . . ?
C22 Ir1 N3 90.07(8) . . ?
C19 Ir1 N3 95.21(8) . . ?
C16 Ir1 N3 177.59(8) . . ?
N5 Ir1 N3 86.82(7) . . ?
C22 Ir1 N1 176.38(8) . . ?
C19 Ir1 N1 90.64(9) . . ?
C16 Ir1 N1 93.52(9) . . ?
N5 Ir1 N1 85.80(8) . . ?
N3 Ir1 N1 86.31(8) . . ?
C1 N1 N2 106.1(2) . . ?
C1 N1 Ir1 137.68(18) . . ?
N2 N1 Ir1 115.59(15) . . ?
C3 N2 N1 110.1(2) . . ?
C3 N2 B1 129.0(2) . . ?
N1 N2 B1 120.95(19) . . ?
C6 N3 N4 106.80(18) . . ?
C6 N3 Ir1 135.16(16) . . ?
N4 N3 Ir1 117.93(14) . . ?
C8 N4 N3 110.2(2) . . ?
C8 N4 B1 130.7(2) . . ?
N3 N4 B1 119.09(18) . . ?
C11 N5 N6 106.50(19) . . ?
C11 N5 Ir1 136.43(17) . . ?
N6 N5 Ir1 116.96(14) . . ?
C13 N6 N5 109.3(2) . . ?
C13 N6 B1 130.3(2) . . ?
N5 N6 B1 120.40(19) . . ?
C26 N7 C22 127.4(2) . . ?
C26 N7 H7N 118.7(18) . . ?
C22 N7 H7N 113.8(18) . . ?
C31 N8 C27 118.3(2) . . ?
C36 N9 C32 117.1(3) . . ?
N1 C1 C2 109.3(3) . . ?
N1 C1 C4 124.8(3) . . ?
C2 C1 C4 125.9(3) . . ?
C3 C2 C1 106.9(2) . . ?
C3 C2 H2 126.5 . . ?
C1 C2 H2 126.5 . . ?
N2 C3 C2 107.5(2) . . ?
N2 C3 C5 122.7(3) . . ?
C2 C3 C5 129.8(3) . . ?
C1 C4 H4A 109.5 . . ?
C1 C4 H4B 109.5 . . ?
H4A C4 H4B 109.5 . . ?
C1 C4 H4C 109.5 . . ?
H4A C4 H4C 109.5 . . ?
H4B C4 H4C 109.5 . . ?
C3 C5 H5A 109.5 . . ?
C3 C5 H5B 109.5 . . ?
H5A C5 H5B 109.5 . . ?
C3 C5 H5C 109.5 . . ?
H5A C5 H5C 109.5 . . ?
H5B C5 H5C 109.5 . . ?
N3 C6 C7 109.0(2) . . ?
N3 C6 C9 123.9(2) . . ?
C7 C6 C9 127.1(2) . . ?
C8 C7 C6 106.6(2) . . ?
C8 C7 H7 126.7 . . ?
C6 C7 H7 126.7 . . ?
N4 C8 C7 107.4(2) . . ?
N4 C8 C10 122.6(3) . . ?
C7 C8 C10 129.9(2) . . ?
C6 C9 H9A 109.5 . . ?
C6 C9 H9B 109.5 . . ?
H9A C9 H9B 109.5 . . ?
C6 C9 H9C 109.5 . . ?
H9A C9 H9C 109.5 . . ?
H9B C9 H9C 109.5 . . ?
C8 C10 H10A 109.5 . . ?
C8 C10 H10B 109.5 . . ?
H10A C10 H10B 109.5 . . ?
C8 C10 H10C 109.5 . . ?
H10A C10 H10C 109.5 . . ?
H10B C10 H10C 109.5 . . ?
N5 C11 C12 109.3(2) . . ?
N5 C11 C14 122.8(2) . . ?
C12 C11 C14 127.8(2) . . ?
C13 C12 C11 106.4(2) . . ?
C13 C12 H12 126.8 . . ?
C11 C12 H12 126.8 . . ?
N6 C13 C12 108.4(2) . . ?
N6 C13 C15 122.1(3) . . ?
C12 C13 C15 129.5(3) . . ?
C11 C14 H14A 109.5 . . ?
C11 C14 H14B 109.5 . . ?
H14A C14 H14B 109.5 . . ?
C11 C14 H14C 109.5 . . ?
H14A C14 H14C 109.5 . . ?
H14B C14 H14C 109.5 . . ?
C13 C15 H15A 109.5 . . ?
C13 C15 H15B 109.5 . . ?
H15A C15 H15B 109.5 . . ?
C13 C15 H15C 109.5 . . ?
H15A C15 H15C 109.5 . . ?
H15B C15 H15C 109.5 . . ?
C17 C16 Ir1 111.12(15) . . ?
C17 C16 H16A 109.4 . . ?
Ir1 C16 H16A 109.4 . . ?
C17 C16 H16B 109.4 . . ?
Ir1 C16 H16B 109.4 . . ?
H16A C16 H16B 108.0 . . ?
C18 C17 C20 126.1(2) . . ?
C18 C17 C16 117.6(2) . . ?
C20 C17 C16 116.2(2) . . ?
C17 C18 C21 125.2(2) . . ?
C17 C18 C19 117.4(2) . . ?
C21 C18 C19 117.4(2) . . ?
C18 C19 Ir1 111.24(16) . . ?
C18 C19 H19A 109.4 . . ?
Ir1 C19 H19A 109.4 . . ?
C18 C19 H19B 109.4 . . ?
Ir1 C19 H19B 109.4 . . ?
H19A C19 H19B 108.0 . . ?
C17 C20 H20A 109.5 . . ?
C17 C20 H20B 109.5 . . ?
H20A C20 H20B 109.5 . . ?
C17 C20 H20C 109.5 . . ?
H20A C20 H20C 109.5 . . ?
H20B C20 H20C 109.5 . . ?
C18 C21 H21A 109.5 . . ?
C18 C21 H21B 109.5 . . ?
H21A C21 H21B 109.5 . . ?
C18 C21 H21C 109.5 . . ?
H21A C21 H21C 109.5 . . ?
H21B C21 H21C 109.5 . . ?
N7 C22 C23 112.9(2) . . ?
N7 C22 Ir1 120.69(17) . . ?
C23 C22 Ir1 126.33(17) . . ?
C24 C23 C22 122.0(2) . . ?
C24 C23 H23 119.0 . . ?
C22 C23 H23 119.0 . . ?
C23 C24 C25 120.8(2) . . ?
C23 C24 H24 119.6 . . ?
C25 C24 H24 119.6 . . ?
C26 C25 C24 119.0(2) . . ?
C26 C25 H25 120.5 . . ?
C24 C25 H25 120.5 . . ?
N7 C26 C25 117.8(2) . . ?
N7 C26 C27 117.6(2) . . ?
C25 C26 C27 124.5(2) . . ?
N8 C27 C28 122.5(2) . . ?
N8 C27 C26 114.8(2) . . ?
C28 C27 C26 122.6(2) . . ?
C27 C28 C29 118.6(3) . . ?
C27 C28 H28 120.7 . . ?
C29 C28 H28 120.7 . . ?
C30 C29 C28 119.0(3) . . ?
C30 C29 H29 120.5 . . ?
C28 C29 H29 120.5 . . ?
C29 C30 C31 119.0(2) . . ?
C29 C30 H30 120.5 . . ?
C31 C30 H30 120.5 . . ?
N8 C31 C30 122.6(2) . . ?
N8 C31 C32 116.6(2) . . ?
C30 C31 C32 120.8(2) . . ?
N9 C32 C33 122.6(2) . . ?
N9 C32 C31 115.9(2) . . ?
C33 C32 C31 121.5(2) . . ?
C34 C33 C32 118.8(3) . . ?
C34 C33 H33 120.6 . . ?
C32 C33 H33 120.6 . . ?
C35 C34 C33 118.7(3) . . ?
C35 C34 H34 120.6 . . ?
C33 C34 H34 120.6 . . ?
C36 C35 C34 118.5(3) . . ?
C36 C35 H35 120.8 . . ?
C34 C35 H35 120.8 . . ?
N9 C36 C35 124.3(3) . . ?
N9 C36 H36 117.9 . . ?
C35 C36 H36 117.9 . . ?
N2 B1 N6 110.2(2) . . ?
N2 B1 N4 108.6(2) . . ?
N6 B1 N4 110.0(2) . . ?
N2 B1 H1 109.4 . . ?
N6 B1 H1 109.4 . . ?
N4 B1 H1 109.4 . . ?

loop_
_geom_bond_atom_site_label_1
_geom_bond_atom_site_label_2
_geom_bond_distance
_geom_bond_site_symmetry_2
_geom_bond_publ_flag
Ir1 C22 1.944(2) . ?
Ir1 C19 2.073(2) . ?
Ir1 C16 2.076(2) . ?
Ir1 N5 2.148(2) . ?
Ir1 N3 2.1635(18) . ?
Ir1 N1 2.183(2) . ?
N1 C1 1.342(3) . ?
N1 N2 1.380(3) . ?
N2 C3 1.355(3) . ?
N2 B1 1.529(4) . ?
N3 C6 1.344(3) . ?
N3 N4 1.369(3) . ?
N4 C8 1.347(3) . ?
N4 B1 1.546(4) . ?
N5 C11 1.352(3) . ?
N5 N6 1.379(3) . ?
N6 C13 1.355(3) . ?
N6 B1 1.535(4) . ?
N7 C26 1.365(3) . ?
N7 C22 1.373(3) . ?
N7 H7N 0.882(17) . ?
N8 C31 1.343(3) . ?
N8 C27 1.345(3) . ?
N9 C36 1.337(4) . ?
N9 C32 1.340(3) . ?
C1 C2 1.402(4) . ?
C1 C4 1.488(4) . ?
C2 C3 1.359(4) . ?
C2 H2 0.9500 . ?
C3 C5 1.499(4) . ?
C4 H4A 0.9800 . ?
C4 H4B 0.9800 . ?
C4 H4C 0.9800 . ?
C5 H5A 0.9800 . ?
C5 H5B 0.9800 . ?
C5 H5C 0.9800 . ?
C6 C7 1.396(3) . ?
C6 C9 1.489(3) . ?
C7 C8 1.375(4) . ?
C7 H7 0.9500 . ?
C8 C10 1.503(4) . ?
C9 H9A 0.9800 . ?
C9 H9B 0.9800 . ?
C9 H9C 0.9800 . ?
C10 H10A 0.9800 . ?
C10 H10B 0.9800 . ?
C10 H10C 0.9800 . ?
C11 C12 1.397(4) . ?
C11 C14 1.489(4) . ?
C12 C13 1.365(4) . ?
C12 H12 0.9500 . ?
C13 C15 1.499(4) . ?
C14 H14A 0.9800 . ?
C14 H14B 0.9800 . ?
C14 H14C 0.9800 . ?
C15 H15A 0.9800 . ?
C15 H15B 0.9800 . ?
C15 H15C 0.9800 . ?
C16 C17 1.503(3) . ?
C16 H16A 0.9900 . ?
C16 H16B 0.9900 . ?
C17 C18 1.342(3) . ?
C17 C20 1.497(3) . ?
C18 C21 1.495(3) . ?
C18 C19 1.506(3) . ?
C19 H19A 0.9900 . ?
C19 H19B 0.9900 . ?
C20 H20A 0.9800 . ?
C20 H20B 0.9800 . ?
C20 H20C 0.9800 . ?
C21 H21A 0.9800 . ?
C21 H21B 0.9800 . ?
C21 H21C 0.9800 . ?
C22 C23 1.425(3) . ?
C23 C24 1.366(4) . ?
C23 H23 0.9500 . ?
C24 C25 1.405(4) . ?
C24 H24 0.9500 . ?
C25 C26 1.368(4) . ?
C25 H25 0.9500 . ?
C26 C27 1.486(3) . ?
C27 C28 1.391(4) . ?
C28 C29 1.395(4) . ?
C28 H28 0.9500 . ?
C29 C30 1.378(4) . ?
C29 H29 0.9500 . ?
C30 C31 1.393(4) . ?
C30 H30 0.9500 . ?
C31 C32 1.486(3) . ?
C32 C33 1.385(4) . ?
C33 C34 1.387(4) . ?
C33 H33 0.9500 . ?
C34 C35 1.379(5) . ?
C34 H34 0.9500 . ?
C35 C36 1.364(5) . ?
C35 H35 0.9500 . ?
C36 H36 0.9500 . ?
B1 H1 1.0000 . ?

loop_
_geom_torsion_atom_site_label_1
_geom_torsion_atom_site_label_2
_geom_torsion_atom_site_label_3
_geom_torsion_atom_site_label_4
_geom_torsion
_geom_torsion_site_symmetry_1
_geom_torsion_site_symmetry_2
_geom_torsion_site_symmetry_3
_geom_torsion_site_symmetry_4
_geom_torsion_publ_flag
C19 Ir1 N1 C1 35.7(3) . . . . ?
C16 Ir1 N1 C1 -46.7(3) . . . . ?
N5 Ir1 N1 C1 -142.0(3) . . . . ?
N3 Ir1 N1 C1 130.9(3) . . . . ?
C19 Ir1 N1 N2 -133.74(17) . . . . ?
C16 Ir1 N1 N2 143.85(17) . . . . ?
N5 Ir1 N1 N2 48.51(16) . . . . ?
N3 Ir1 N1 N2 -38.56(16) . . . . ?
C1 N1 N2 C3 -1.6(3) . . . . ?
Ir1 N1 N2 C3 171.05(17) . . . . ?
C1 N1 N2 B1 178.9(2) . . . . ?
Ir1 N1 N2 B1 -8.4(3) . . . . ?
C22 Ir1 N3 C6 41.7(2) . . . . ?
C19 Ir1 N3 C6 -48.2(2) . . . . ?
N5 Ir1 N3 C6 135.5(2) . . . . ?
N1 Ir1 N3 C6 -138.5(2) . . . . ?
C22 Ir1 N3 N4 -134.01(17) . . . . ?
C19 Ir1 N3 N4 136.12(17) . . . . ?
N5 Ir1 N3 N4 -40.17(16) . . . . ?
N1 Ir1 N3 N4 45.82(17) . . . . ?
C6 N3 N4 C8 0.7(3) . . . . ?
Ir1 N3 N4 C8 177.48(16) . . . . ?
C6 N3 N4 B1 178.4(2) . . . . ?
Ir1 N3 N4 B1 -4.8(3) . . . . ?
C22 Ir1 N5 C11 -50.3(2) . . . . ?
C16 Ir1 N5 C11 40.2(3) . . . . ?
N3 Ir1 N5 C11 -140.1(2) . . . . ?
N1 Ir1 N5 C11 133.3(2) . . . . ?
C22 Ir1 N5 N6 134.06(17) . . . . ?
C16 Ir1 N5 N6 -135.46(17) . . . . ?
N3 Ir1 N5 N6 44.20(16) . . . . ?
N1 Ir1 N5 N6 -42.33(16) . . . . ?
C11 N5 N6 C13 -0.4(3) . . . . ?
Ir1 N5 N6 C13 176.47(17) . . . . ?
C11 N5 N6 B1 179.7(2) . . . . ?
Ir1 N5 N6 B1 -3.4(3) . . . . ?
N2 N1 C1 C2 1.0(3) . . . . ?
Ir1 N1 C1 C2 -169.1(2) . . . . ?
N2 N1 C1 C4 -179.2(3) . . . . ?
Ir1 N1 C1 C4 10.7(5) . . . . ?
N1 C1 C2 C3 -0.1(3) . . . . ?
C4 C1 C2 C3 -179.9(3) . . . . ?
N1 N2 C3 C2 1.6(3) . . . . ?
B1 N2 C3 C2 -179.0(3) . . . . ?
N1 N2 C3 C5 -176.6(2) . . . . ?
B1 N2 C3 C5 2.8(4) . . . . ?
C1 C2 C3 N2 -0.9(3) . . . . ?
C1 C2 C3 C5 177.1(3) . . . . ?
N4 N3 C6 C7 -0.5(3) . . . . ?
Ir1 N3 C6 C7 -176.55(18) . . . . ?
N4 N3 C6 C9 179.6(2) . . . . ?
Ir1 N3 C6 C9 3.6(4) . . . . ?
N3 C6 C7 C8 0.2(3) . . . . ?
C9 C6 C7 C8 -180.0(3) . . . . ?
N3 N4 C8 C7 -0.5(3) . . . . ?
B1 N4 C8 C7 -177.9(3) . . . . ?
N3 N4 C8 C10 178.1(2) . . . . ?
B1 N4 C8 C10 0.7(4) . . . . ?
C6 C7 C8 N4 0.2(3) . . . . ?
C6 C7 C8 C10 -178.3(3) . . . . ?
N6 N5 C11 C12 0.6(3) . . . . ?
Ir1 N5 C11 C12 -175.42(18) . . . . ?
N6 N5 C11 C14 -179.7(2) . . . . ?
Ir1 N5 C11 C14 4.3(4) . . . . ?
N5 C11 C12 C13 -0.5(3) . . . . ?
C14 C11 C12 C13 179.8(3) . . . . ?
N5 N6 C13 C12 0.1(3) . . . . ?
B1 N6 C13 C12 180.0(3) . . . . ?
N5 N6 C13 C15 179.7(3) . . . . ?
B1 N6 C13 C15 -0.5(5) . . . . ?
C11 C12 C13 N6 0.2(3) . . . . ?
C11 C12 C13 C15 -179.3(3) . . . . ?
C22 Ir1 C16 C17 -85.85(19) . . . . ?
C19 Ir1 C16 C17 4.00(18) . . . . ?
N5 Ir1 C16 C17 -179.71(18) . . . . ?
N1 Ir1 C16 C17 94.17(18) . . . . ?
Ir1 C16 C17 C18 -4.3(3) . . . . ?
Ir1 C16 C17 C20 178.7(2) . . . . ?
C20 C17 C18 C21 0.3(5) . . . . ?
C16 C17 C18 C21 -176.4(2) . . . . ?
C20 C17 C18 C19 178.3(3) . . . . ?
C16 C17 C18 C19 1.6(4) . . . . ?
C17 C18 C19 Ir1 1.8(3) . . . . ?
C21 C18 C19 Ir1 -179.93(19) . . . . ?
C22 Ir1 C19 C18 86.89(17) . . . . ?
C16 Ir1 C19 C18 -3.23(17) . . . . ?
N3 Ir1 C19 C18 176.95(16) . . . . ?
N1 Ir1 C19 C18 -96.70(17) . . . . ?
C26 N7 C22 C23 -4.5(3) . . . . ?
C26 N7 C22 Ir1 171.71(19) . . . . ?
C19 Ir1 C22 N7 -37.44(19) . . . . ?
C16 Ir1 C22 N7 44.95(19) . . . . ?
N5 Ir1 C22 N7 140.54(18) . . . . ?
N3 Ir1 C22 N7 -132.65(18) . . . . ?
C19 Ir1 C22 C23 138.2(2) . . . . ?
C16 Ir1 C22 C23 -139.4(2) . . . . ?
N5 Ir1 C22 C23 -43.8(2) . . . . ?
N3 Ir1 C22 C23 43.0(2) . . . . ?
N7 C22 C23 C24 4.1(3) . . . . ?
Ir1 C22 C23 C24 -171.9(2) . . . . ?
C22 C23 C24 C25 -1.6(4) . . . . ?
C23 C24 C25 C26 -1.2(4) . . . . ?
C22 N7 C26 C25 2.0(4) . . . . ?
C22 N7 C26 C27 -174.4(2) . . . . ?
C24 C25 C26 N7 1.1(4) . . . . ?
C24 C25 C26 C27 177.3(3) . . . . ?
C31 N8 C27 C28 0.5(4) . . . . ?
C31 N8 C27 C26 -178.1(2) . . . . ?
N7 C26 C27 N8 -176.9(2) . . . . ?
C25 C26 C27 N8 6.9(4) . . . . ?
N7 C26 C27 C28 4.5(4) . . . . ?
C25 C26 C27 C28 -171.7(3) . . . . ?
N8 C27 C28 C29 -0.5(5) . . . . ?
C26 C27 C28 C29 178.0(3) . . . . ?
C27 C28 C29 C30 0.6(5) . . . . ?
C28 C29 C30 C31 -0.7(5) . . . . ?
C27 N8 C31 C30 -0.6(4) . . . . ?
C27 N8 C31 C32 179.2(2) . . . . ?
C29 C30 C31 N8 0.7(4) . . . . ?
C29 C30 C31 C32 -179.1(3) . . . . ?
C36 N9 C32 C33 1.0(5) . . . . ?
C36 N9 C32 C31 -179.7(3) . . . . ?
N8 C31 C32 N9 176.0(2) . . . . ?
C30 C31 C32 N9 -4.2(4) . . . . ?
N8 C31 C32 C33 -4.7(4) . . . . ?
C30 C31 C32 C33 175.2(3) . . . . ?
N9 C32 C33 C34 -1.8(4) . . . . ?
C31 C32 C33 C34 178.9(3) . . . . ?
C32 C33 C34 C35 1.5(5) . . . . ?
C33 C34 C35 C36 -0.4(5) . . . . ?
C32 N9 C36 C35 0.2(5) . . . . ?
C34 C35 C36 N9 -0.4(6) . . . . ?
C3 N2 B1 N6 126.8(3) . . . . ?
N1 N2 B1 N6 -53.8(3) . . . . ?
C3 N2 B1 N4 -112.7(3) . . . . ?
N1 N2 B1 N4 66.7(3) . . . . ?
C13 N6 B1 N2 -118.1(3) . . . . ?
N5 N6 B1 N2 61.8(3) . . . . ?
C13 N6 B1 N4 122.3(3) . . . . ?
N5 N6 B1 N4 -57.9(3) . . . . ?
C8 N4 B1 N2 119.2(3) . . . . ?
N3 N4 B1 N2 -58.0(3) . . . . ?
C8 N4 B1 N6 -120.2(3) . . . . ?
N3 N4 B1 N6 62.6(3) . . . . ?
